data_7154823
loop_
_publ_author_name
'Bykova, Tetiana'
'Al-Maharik, Nawaf'
'Slawin, Alexandra M. Z.'
'O'Hagan, David'

_publ_section_title
;
 Multicomponent reactions of methyl substituted all-cis
 tetrafluorocyclohexane aldehydes.
;
_journal_issue 3
_journal_name_full 'Organic &amp; biomolecular chemistry'
_journal_page_first 1117
_journal_page_last 1123
_journal_paper_doi 10.1039/c5ob02334c
_journal_volume 14
_journal_year 2016
_chemical_absolute_configuration ad
_chemical_formula_moiety 'C15 H18 F4 O'
_chemical_formula_sum 'C15 H18 F4 O'
_chemical_formula_weight 290.30
_space_group_crystal_system monoclinic
_space_group_IT_number 9
_space_group_name_Hall 'I -2ya'
_space_group_name_H-M_alt 'I 1 a 1'
_symmetry_space_group_name_Hall 'I -2ya'
_symmetry_space_group_name_H-M 'I 1 a 1'
_atom_sites_solution_hydrogens geom
_atom_sites_solution_primary direct
_atom_sites_solution_secondary difmap
_audit_creation_date 2014-11-10
_audit_creation_method 'by CrystalStructure 4.1'
_audit_update_record
;
2015-11-12 deposited with the CCDC.
2015-11-30 downloaded from the CCDC.
;
_cell_angle_alpha 90.0000
_cell_angle_beta 95.75(3)
_cell_angle_gamma 90.0000
_cell_formula_units_Z 4
_cell_length_a 11.562(6)
_cell_length_b 6.267(2)
_cell_length_c 19.695(10)
_cell_measurement_reflns_used 2748
_cell_measurement_temperature 173
_cell_measurement_theta_max 27.40
_cell_measurement_theta_min 3.40
_cell_volume 1419.9(11)
_computing_cell_refinement 'CrystalClear-SM Expert 2.1 b32'
_computing_data_collection 'CrystalClear-SM Expert 2.1 b32 (Rigaku, 2014)'
_computing_data_reduction 'CrystalClear-SM Expert 2.1 b32'
_computing_molecular_graphics 'CrystalStructure 4.1'
_computing_publication_material 'CrystalStructure 4.1 (Rigaku, 2014)'
_computing_structure_refinement 'SHELXL2013 (Sheldrick, 2008)'
_computing_structure_solution 'SHELXS2013 (Sheldrick, 2008)'
_diffrn_ambient_temperature 173
_diffrn_detector_area_resol_mean 11.628
_diffrn_measured_fraction_theta_full 0.998
_diffrn_measured_fraction_theta_max 0.998
_diffrn_measurement_device_type 'Rigaku XtaLAB P200'
_diffrn_measurement_method \w
_diffrn_radiation_type 'Mo K\a'
_diffrn_radiation_wavelength 0.71075
_diffrn_reflns_av_R_equivalents 0.0420
_diffrn_reflns_laue_measured_fraction_full 0.998
_diffrn_reflns_laue_measured_fraction_max 0.998
_diffrn_reflns_limit_h_max 13
_diffrn_reflns_limit_h_min -13
_diffrn_reflns_limit_k_max 7
_diffrn_reflns_limit_k_min -7
_diffrn_reflns_limit_l_max 23
_diffrn_reflns_limit_l_min -22
_diffrn_reflns_number 7749
_diffrn_reflns_point_group_measured_fraction_full 0.977
_diffrn_reflns_point_group_measured_fraction_max 0.976
_diffrn_reflns_theta_full 25.000
_diffrn_reflns_theta_max 25.312
_diffrn_reflns_theta_min 2.079
_diffrn_standards_number 0
_exptl_absorpt_coefficient_mu 0.119
_exptl_absorpt_correction_T_max 0.999
_exptl_absorpt_correction_T_min 0.628
_exptl_absorpt_correction_type multi-scan
_exptl_absorpt_process_details 'REQAB (Rigaku, 1998)'
_exptl_crystal_colour colorless
_exptl_crystal_density_diffrn 1.358
_exptl_crystal_density_method 'not measured'
_exptl_crystal_description platelet
_exptl_crystal_F_000 608.00
_exptl_crystal_size_max 0.200
_exptl_crystal_size_mid 0.200
_exptl_crystal_size_min 0.010
_refine_diff_density_max 0.17
_refine_diff_density_min -0.12
_refine_ls_abs_structure_details
;
 Flack x determined using 1113 quotients [(I+)-(I-)]/[(I+)+(I-)]
 (Parsons, S., Flack, H.D. and Wagner, T. Acta Cryst. B69 (2013) 249-259).
;
_refine_ls_abs_structure_Flack -0.1(3)
_refine_ls_extinction_method none
_refine_ls_goodness_of_fit_ref 0.982
_refine_ls_hydrogen_treatment constr
_refine_ls_number_parameters 182
_refine_ls_number_reflns 2534
_refine_ls_number_restraints 2
_refine_ls_R_factor_all 0.0274
_refine_ls_R_factor_gt 0.0264
_refine_ls_shift/su_max 0.000
_refine_ls_structure_factor_coef Fsqd
_refine_ls_weighting_details 'w = 1/[\s^2^(Fo^2^)+(0.0422P)^2^+0.0000P] where P=(Fo^2^+2Fc^2^)/3'
_refine_ls_weighting_scheme calc
_refine_ls_wR_factor_gt 0.0688
_refine_ls_wR_factor_ref 0.0694
_reflns_number_gt 2418
_reflns_number_total 2534
_reflns_threshold_expression F^2^>2.0\s(F^2^)
_cod_data_source_file c5ob02334c2.cif
_cod_data_source_block 12a
_cod_depositor_comments 'Adding full bibliography for 7154823--7154832.cif.'
_cod_database_code 7154823

loop_
_symmetry_equiv_pos_site_id
_space_group_symop_operation_xyz
1 +X,+Y,+Z
2 1/2+X,-Y,+Z
3 1/2+X,1/2+Y,1/2+Z
4 +X,1/2-Y,1/2+Z

loop_
_atom_site_label
_atom_site_type_symbol
_atom_site_fract_x
_atom_site_fract_y
_atom_site_fract_z
_atom_site_U_iso_or_equiv
_atom_site_adp_type
_atom_site_occupancy
_atom_site_site_symmetry_multiplicity
_atom_site_calc_flag
_atom_site_refinement_flags
F2 F 0.91186(11) 0.06057(19) 0.82700(8) 0.0452(3) Uani 1 4 d .
F3 F 0.84953(11) 0.1789(2) 0.95240(7) 0.0452(3) Uani 1 4 d .
F5 F 0.70459(12) 0.5636(2) 0.93818(8) 0.0470(3) Uani 1 4 d .
F6 F 0.67693(11) 0.69059(19) 0.80409(8) 0.0480(3) Uani 1 4 d .
O8 O 0.88354(13) 0.4846(3) 0.71161(8) 0.0397(4) Uani 1 4 d .
C1 C 0.78722(17) 0.3670(3) 0.80858(10) 0.0295(4) Uani 1 4 d .
C2 C 0.90381(17) 0.2794(3) 0.84236(11) 0.0314(4) Uani 1 4 d .
C3 C 0.92629(18) 0.3084(4) 0.91866(12) 0.0394(5) Uani 1 4 d .
C4 C 0.9114(2) 0.5401(4) 0.93884(12) 0.0420(5) Uani 1 4 d .
C5 C 0.8007(2) 0.6431(3) 0.90680(12) 0.0392(5) Uani 1 4 d .
C6 C 0.78327(18) 0.6025(3) 0.83133(11) 0.0326(4) Uani 1 4 d .
C7 C 0.68061(17) 0.2373(4) 0.82594(11) 0.0344(5) Uani 1 4 d .
C8 C 0.78864(19) 0.3607(3) 0.73101(11) 0.0364(5) Uani 1 4 d .
C9 C 0.8783(2) 0.5153(4) 0.64005(12) 0.0410(5) Uani 1 4 d .
C10 C 0.97220(18) 0.6713(3) 0.62484(11) 0.0347(5) Uani 1 4 d .
C11 C 0.9839(2) 0.8665(4) 0.65867(12) 0.0427(5) Uani 1 4 d .
C12 C 1.0687(3) 1.0116(4) 0.64293(14) 0.0510(6) Uani 1 4 d .
C13 C 1.1411(2) 0.9628(4) 0.59364(14) 0.0513(7) Uani 1 4 d .
C14 C 1.13051(19) 0.7695(4) 0.56004(12) 0.0466(6) Uani 1 4 d .
C15 C 1.0468(2) 0.6231(4) 0.57592(11) 0.0390(5) Uani 1 4 d .
H2 H 0.96747 0.35444 0.82108 0.0377 Uiso 1 4 calc R
H3 H 1.00794 0.26357 0.93347 0.0473 Uiso 1 4 calc R
H4A H 0.91252 0.5482 0.9891 0.0504 Uiso 1 4 calc R
H4B H 0.97863 0.62287 0.9257 0.0504 Uiso 1 4 calc R
H5 H 0.80612 0.8006 0.91462 0.0470 Uiso 1 4 calc R
H6 H 0.84636 0.67971 0.81022 0.0391 Uiso 1 4 calc R
H7A H 0.67735 0.23688 0.87547 0.0412 Uiso 1 4 calc R
H7B H 0.68713 0.0904 0.80973 0.0412 Uiso 1 4 calc R
H7C H 0.60963 0.30241 0.80364 0.0412 Uiso 1 4 calc R
H8A H 0.79646 0.21134 0.71578 0.0437 Uiso 1 4 calc R
H8B H 0.71459 0.41835 0.70878 0.0437 Uiso 1 4 calc R
H9A H 0.80105 0.57197 0.62264 0.0492 Uiso 1 4 calc R
H9B H 0.88995 0.3775 0.61714 0.0492 Uiso 1 4 calc R
H11 H 0.934 0.90087 0.69257 0.0512 Uiso 1 4 calc R
H12 H 1.0766 1.14427 0.66625 0.0612 Uiso 1 4 calc R
H13 H 1.19836 1.06245 0.58277 0.0615 Uiso 1 4 calc R
H14 H 1.18043 0.73634 0.52603 0.0559 Uiso 1 4 calc R
H15 H 1.04055 0.48938 0.55314 0.0468 Uiso 1 4 calc R

loop_
_atom_site_aniso_label
_atom_site_aniso_U_11
_atom_site_aniso_U_22
_atom_site_aniso_U_33
_atom_site_aniso_U_12
_atom_site_aniso_U_13
_atom_site_aniso_U_23
F2 0.0447(7) 0.0297(6) 0.0621(9) 0.0067(5) 0.0103(6) -0.0016(6)
F3 0.0458(7) 0.0465(7) 0.0438(7) -0.0055(6) 0.0075(6) 0.0122(6)
F5 0.0470(7) 0.0460(7) 0.0517(8) -0.0035(6) 0.0238(6) -0.0017(6)
F6 0.0423(7) 0.0329(6) 0.0679(9) 0.0074(6) 0.0013(6) 0.0079(6)
O8 0.0361(8) 0.0526(9) 0.0304(8) -0.0119(7) 0.0032(6) 0.0039(7)
C1 0.0270(10) 0.0261(9) 0.0358(11) -0.0033(8) 0.0046(8) -0.0006(8)
C2 0.0277(10) 0.0267(9) 0.0406(12) -0.0006(8) 0.0073(8) 0.0008(8)
C3 0.0292(10) 0.0450(12) 0.0436(13) -0.0053(9) 0.0015(9) 0.0088(10)
C4 0.0434(12) 0.0479(12) 0.0346(12) -0.0165(11) 0.0032(10) -0.0059(10)
C5 0.0437(12) 0.0286(10) 0.0479(14) -0.0104(9) 0.0171(10) -0.0054(9)
C6 0.0293(9) 0.0260(10) 0.0434(12) -0.0021(8) 0.0079(9) 0.0038(9)
C7 0.0291(10) 0.0294(9) 0.0451(13) -0.0061(8) 0.0062(9) 0.0010(9)
C8 0.0330(10) 0.0380(11) 0.0382(12) -0.0078(9) 0.0033(9) 0.0006(9)
C9 0.0398(12) 0.0493(13) 0.0334(12) -0.0032(10) 0.0020(10) 0.0030(9)
C10 0.0327(10) 0.0408(11) 0.0299(11) 0.0032(9) 0.0004(9) 0.0081(9)
C11 0.0450(13) 0.0431(11) 0.0402(12) 0.0062(10) 0.0054(10) 0.0042(10)
C12 0.0613(15) 0.0405(11) 0.0493(15) -0.0037(12) -0.0034(12) 0.0061(11)
C13 0.0440(13) 0.0598(15) 0.0483(15) -0.0123(12) -0.0034(11) 0.0219(12)
C14 0.0364(12) 0.0687(15) 0.0350(12) 0.0062(11) 0.0052(10) 0.0185(12)
C15 0.0415(11) 0.0465(12) 0.0283(11) 0.0070(10) 0.0002(9) 0.0068(9)

loop_
_atom_type_symbol
_atom_type_description
_atom_type_scat_dispersion_real
_atom_type_scat_dispersion_imag
_atom_type_scat_source
C C 0.0033 0.0016
;
International Tables for Crystallography
(Vol. C, Tables 4.2.6.8 and 6.1.1.4)
;
H H 0.0000 0.0000
;
International Tables for Crystallography
(Vol. C, Table 6.1.1.4)
;
F F 0.0171 0.0103
;
International Tables for Crystallography
(Vol. C, Tables 4.2.6.8 and 6.1.1.4)
;
O O 0.0106 0.0060
;
International Tables for Crystallography
(Vol. C, Tables 4.2.6.8 and 6.1.1.4)
;

loop_
_geom_angle_atom_site_label_1
_geom_angle_atom_site_label_2
_geom_angle_atom_site_label_3
_geom_angle
_geom_angle_publ_flag
C8 O8 C9 112.50(16) yes
C2 C1 C6 105.34(15) yes
C2 C1 C7 113.58(17) yes
C2 C1 C8 108.98(17) yes
C6 C1 C7 113.04(17) yes
C6 C1 C8 108.52(17) yes
C7 C1 C8 107.25(16) yes
F2 C2 C1 109.08(15) yes
F2 C2 C3 108.77(17) yes
C1 C2 C3 116.25(18) yes
F3 C3 C2 110.16(17) yes
F3 C3 C4 109.40(18) yes
C2 C3 C4 111.23(18) yes
C3 C4 C5 114.30(18) yes
F5 C5 C4 109.63(18) yes
F5 C5 C6 109.81(17) yes
C4 C5 C6 111.38(19) yes
F6 C6 C1 108.37(15) yes
F6 C6 C5 109.71(18) yes
C1 C6 C5 116.37(17) yes
O8 C8 C1 109.81(17) yes
O8 C9 C10 108.95(18) yes
C9 C10 C11 120.7(2) yes
C9 C10 C15 120.3(2) yes
C11 C10 C15 119.0(2) yes
C10 C11 C12 120.2(2) yes
C11 C12 C13 120.1(2) yes
C12 C13 C14 120.1(2) yes
C13 C14 C15 120.1(2) yes
C10 C15 C14 120.4(2) yes
F2 C2 H2 107.467 no
C1 C2 H2 107.465 no
C3 C2 H2 107.464 no
F3 C3 H3 108.660 no
C2 C3 H3 108.663 no
C4 C3 H3 108.667 no
C3 C4 H4A 108.679 no
C3 C4 H4B 108.678 no
C5 C4 H4A 108.688 no
C5 C4 H4B 108.684 no
H4A C4 H4B 107.612 no
F5 C5 H5 108.651 no
C4 C5 H5 108.649 no
C6 C5 H5 108.658 no
F6 C6 H6 107.336 no
C1 C6 H6 107.336 no
C5 C6 H6 107.344 no
C1 C7 H7A 109.470 no
C1 C7 H7B 109.472 no
C1 C7 H7C 109.470 no
H7A C7 H7B 109.474 no
H7A C7 H7C 109.474 no
H7B C7 H7C 109.467 no
O8 C8 H8A 109.710 no
O8 C8 H8B 109.713 no
C1 C8 H8A 109.703 no
C1 C8 H8B 109.696 no
H8A C8 H8B 108.187 no
O8 C9 H9A 109.892 no
O8 C9 H9B 109.890 no
C10 C9 H9A 109.901 no
C10 C9 H9B 109.900 no
H9A C9 H9B 108.304 no
C10 C11 H11 119.899 no
C12 C11 H11 119.894 no
C11 C12 H12 119.928 no
C13 C12 H12 119.928 no
C12 C13 H13 119.954 no
C14 C13 H13 119.946 no
C13 C14 H14 119.964 no
C15 C14 H14 119.963 no
C10 C15 H15 119.770 no
C14 C15 H15 119.781 no

loop_
_geom_bond_atom_site_label_1
_geom_bond_atom_site_label_2
_geom_bond_distance
_geom_bond_publ_flag
F2 C2 1.410(2) yes
F3 C3 1.416(3) yes
F5 C5 1.415(3) yes
F6 C6 1.404(2) yes
O8 C8 1.427(3) yes
O8 C9 1.418(3) yes
C1 C2 1.543(3) yes
C1 C6 1.544(3) yes
C1 C7 1.543(3) yes
C1 C8 1.530(3) yes
C2 C3 1.510(3) yes
C3 C4 1.520(3) yes
C4 C5 1.514(3) yes
C5 C6 1.502(3) yes
C9 C10 1.513(3) yes
C10 C11 1.393(3) yes
C10 C15 1.389(3) yes
C11 C12 1.395(4) yes
C12 C13 1.378(4) yes
C13 C14 1.380(4) yes
C14 C15 1.392(4) yes
C2 H2 1.000 no
C3 H3 1.000 no
C4 H4A 0.990 no
C4 H4B 0.990 no
C5 H5 1.000 no
C6 H6 1.000 no
C7 H7A 0.980 no
C7 H7B 0.980 no
C7 H7C 0.980 no
C8 H8A 0.990 no
C8 H8B 0.990 no
C9 H9A 0.990 no
C9 H9B 0.990 no
C11 H11 0.950 no
C12 H12 0.950 no
C13 H13 0.950 no
C14 H14 0.950 no
C15 H15 0.950 no

loop_
_geom_contact_atom_site_label_1
_geom_contact_atom_site_label_2
_geom_contact_distance
_geom_contact_publ_flag
_geom_contact_site_symmetry_2
F2 F3 2.743(2) no .
F2 O8 3.491(2) no .
F2 C7 2.892(3) no .
F2 C8 2.933(3) no .
F3 F5 2.933(2) no .
F3 C1 3.086(3) no .
F3 C5 3.080(3) no .
F3 C6 3.599(3) no .
F3 C7 3.030(3) no .
F5 F6 2.746(3) no .
F5 C1 3.072(3) no .
F5 C2 3.593(3) no .
F5 C3 3.078(3) no .
F5 C7 3.003(3) no .
F6 O8 3.400(2) no .
F6 C7 2.873(3) no .
F6 C8 2.896(3) no .
O8 C2 2.867(3) no .
O8 C6 2.828(3) no .
O8 C11 2.899(3) no .
O8 C15 3.531(3) no .
C1 C4 3.014(3) no .
C2 C5 2.920(3) no .
C3 C6 2.919(3) no .
C3 C7 3.250(3) no .
C5 C7 3.239(3) no .
C10 C13 2.787(4) no .
C11 C14 2.770(4) no .
C12 C15 2.769(4) no .
F2 F6 3.565(2) no 1_545
F2 F6 3.508(2) no 2_565
F2 C5 3.372(3) no 1_545
F2 C6 3.238(3) no 1_545
F3 C5 3.507(3) no 1_545
F3 C14 3.508(3) no 3_445
F5 C3 3.301(3) no 2_465
F5 C4 3.452(3) no 2_465
F5 C13 3.281(4) no 3_445
F5 C14 3.210(3) no 3_445
F6 F2 3.565(2) no 1_565
F6 F2 3.508(2) no 2_465
F6 C2 3.324(3) no 2_465
F6 C7 3.453(3) no 1_565
C2 F6 3.324(3) no 2_565
C3 F5 3.301(3) no 2_565
C4 F5 3.452(3) no 2_565
C4 C14 3.511(3) no 4_565
C5 F2 3.372(3) no 1_565
C5 F3 3.507(3) no 1_565
C6 F2 3.238(3) no 1_565
C7 F6 3.453(3) no 1_545
C13 F5 3.281(4) no 3_554
C14 F3 3.508(3) no 3_554
C14 F5 3.210(3) no 3_554
C14 C4 3.511(3) no 4_564
F2 H3 2.6045 no .
F2 H7A 3.1626 no .
F2 H7B 2.5933 no .
F2 H8A 2.6241 no .
F3 H2 3.2350 no .
F3 H4A 2.5109 no .
F3 H4B 3.2255 no .
F3 H7A 2.4056 no .
F3 H7B 3.2668 no .
F5 H4A 2.5124 no .
F5 H4B 3.2239 no .
F5 H6 3.2241 no .
F5 H7A 2.3956 no .
F5 H7C 3.2130 no .
F6 H5 2.6066 no .
F6 H7A 3.1717 no .
F6 H7C 2.5539 no .
F6 H8B 2.6053 no .
O8 H2 2.4159 no .
O8 H6 2.3705 no .
O8 H11 2.7076 no .
C1 H3 3.4243 no .
C1 H4B 3.4305 no .
C1 H5 3.4210 no .
C2 H4A 3.3378 no .
C2 H4B 2.7911 no .
C2 H6 2.6552 no .
C2 H7A 2.7738 no .
C2 H7B 2.7876 no .
C2 H7C 3.4135 no .
C2 H8A 2.7052 no .
C2 H8B 3.3635 no .
C3 H5 3.3810 no .
C3 H6 3.2305 no .
C3 H7A 2.9527 no .
C3 H7B 3.5954 no .
C4 H2 2.7300 no .
C4 H6 2.7143 no .
C4 H7A 3.4375 no .
C5 H2 3.2390 no .
C5 H3 3.3794 no .
C5 H7A 2.9530 no .
C5 H7C 3.5594 no .
C6 H2 2.6606 no .
C6 H4A 3.3278 no .
C6 H4B 2.7807 no .
C6 H7A 2.7781 no .
C6 H7B 3.4089 no .
C6 H7C 2.7649 no .
C6 H8A 3.3586 no .
C6 H8B 2.7210 no .
C7 H2 3.4076 no .
C7 H6 3.4019 no .
C7 H8A 2.6664 no .
C7 H8B 2.6357 no .
C8 H2 2.5863 no .
C8 H6 2.5820 no .
C8 H7A 3.3296 no .
C8 H7B 2.6487 no .
C8 H7C 2.6564 no .
C8 H9A 2.5278 no .
C8 H9B 2.6341 no .
C9 H6 3.5606 no .
C9 H8A 2.6519 no .
C9 H8B 2.5096 no .
C9 H11 2.6812 no .
C9 H15 2.6680 no .
C10 H12 3.2730 no .
C10 H14 3.2693 no .
C11 H9A 2.8426 no .
C11 H9B 3.3260 no .
C11 H13 3.2607 no .
C11 H15 3.2567 no .
C12 H14 3.2465 no .
C13 H11 3.2580 no .
C13 H15 3.2566 no .
C14 H12 3.2466 no .
C15 H9A 3.0892 no .
C15 H9B 2.5710 no .
C15 H11 3.2568 no .
C15 H13 3.2594 no .
H2 H3 2.2881 no .
H2 H4B 2.6531 no .
H2 H6 2.4702 no .
H2 H8A 2.8625 no .
H2 H8B 3.5080 no .
H3 H4A 2.4169 no .
H3 H4B 2.2800 no .
H4A H5 2.4095 no .
H4B H5 2.2758 no .
H4B H6 2.6348 no .
H5 H6 2.2825 no .
H6 H8A 3.4919 no .
H6 H8B 2.8959 no .
H6 H11 2.9643 no .
H7A H8A 3.5611 no .
H7A H8B 3.5411 no .
H7B H8A 2.4626 no .
H7B H8B 2.8990 no .
H7C H8A 2.9554 no .
H7C H8B 2.4382 no .
H8A H9A 2.9147 no .
H8A H9B 2.5392 no .
H8B H9A 2.2680 no .
H8B H9B 2.8577 no .
H9A H11 2.8433 no .
H9A H15 3.2509 no .
H9B H15 2.3562 no .
H11 H12 2.3420 no .
H12 H13 2.3263 no .
H13 H14 2.3286 no .
H14 H15 2.3386 no .
F2 H4B 3.4057 no 1_545
F2 H5 2.7476 no 1_545
F2 H6 2.5159 no 1_545
F2 H7B 3.3700 no 2_555
F2 H7C 3.2902 no 2_555
F2 H11 2.8658 no 1_545
F3 H5 2.5201 no 1_545
F3 H9B 3.2507 no 4_555
F3 H14 2.5735 no 3_445
F3 H15 3.0081 no 4_555
F5 H2 3.4399 no 2_465
F5 H3 2.5118 no 2_465
F5 H4B 2.8500 no 2_465
F5 H13 2.8558 no 3_445
F5 H14 2.7156 no 3_445
F6 H2 2.4938 no 2_465
F6 H3 3.3749 no 2_465
F6 H7B 2.5103 no 1_565
F6 H12 3.0259 no 2_475
O8 H7C 3.3094 no 2_565
O8 H12 3.2754 no 1_545
C2 H5 3.5537 no 1_545
C3 H5 3.4700 no 1_545
C3 H15 3.3973 no 4_555
C5 H3 3.5262 no 2_465
C5 H7B 3.5687 no 1_565
C6 H7B 3.2669 no 1_565
C7 H2 3.5468 no 2_465
C7 H4B 3.3166 no 2_465
C7 H5 3.4843 no 1_545
C8 H11 3.4581 no 1_545
C9 H12 3.2701 no 1_545
C9 H13 3.4832 no 2_475
C9 H14 3.4258 no 2_465
C10 H4A 3.2164 no 4_564
C10 H8B 3.1583 no 2_565
C10 H12 3.5822 no 1_545
C11 H4A 3.4013 no 4_564
C11 H7C 3.2487 no 2_565
C11 H8A 3.3350 no 1_565
C11 H8B 3.2781 no 2_565
C11 H9B 3.4537 no 1_565
C11 H13 3.5136 no 2_475
C12 H4A 3.3890 no 4_564
C12 H7B 3.4892 no 2_565
C12 H8A 3.1918 no 2_565
C12 H8B 3.3687 no 2_565
C12 H9B 3.0950 no 1_565
C12 H15 3.4764 no 1_565
C13 H4A 3.1841 no 4_564
C13 H8A 3.0561 no 2_565
C13 H8B 3.3445 no 2_565
C13 H9A 3.4691 no 2_575
C13 H9B 3.5743 no 2_565
C13 H15 3.5625 no 1_565
C14 H4A 2.9840 no 4_564
C14 H4B 3.0998 no 4_564
C14 H8A 3.4534 no 2_565
C14 H8B 3.2161 no 2_565
C14 H9A 3.0825 no 2_565
C14 H9B 3.2305 no 2_565
C15 H4A 3.0073 no 4_564
C15 H4B 3.3824 no 4_564
C15 H8B 3.1087 no 2_565
C15 H9A 3.2318 no 2_565
C15 H12 3.4882 no 1_545
H2 F5 3.4399 no 2_565
H2 F6 2.4938 no 2_565
H2 C7 3.5468 no 2_565
H2 H7C 2.7491 no 2_565
H3 F5 2.5118 no 2_565
H3 F6 3.3749 no 2_565
H3 C5 3.5262 no 2_565
H3 H5 3.5272 no 2_565
H3 H15 2.8341 no 4_555
H4A C10 3.2164 no 4_565
H4A C11 3.4013 no 4_565
H4A C12 3.3890 no 4_565
H4A C13 3.1841 no 4_565
H4A C14 2.9840 no 4_565
H4A C15 3.0073 no 4_565
H4A H13 3.2338 no 3_445
H4A H14 3.4555 no 3_445
H4A H14 3.3906 no 4_565
H4A H15 3.4361 no 4_565
H4B F2 3.4057 no 1_565
H4B F5 2.8500 no 2_565
H4B C7 3.3166 no 2_565
H4B C14 3.0998 no 4_565
H4B C15 3.3824 no 4_565
H4B H7A 2.7359 no 2_565
H4B H7C 3.0036 no 2_565
H4B H14 3.0338 no 4_565
H4B H15 3.5153 no 4_565
H5 F2 2.7476 no 1_565
H5 F3 2.5201 no 1_565
H5 C2 3.5537 no 1_565
H5 C3 3.4700 no 1_565
H5 C7 3.4843 no 1_565
H5 H3 3.5272 no 2_465
H5 H7A 3.1713 no 1_565
H5 H7B 2.9816 no 1_565
H6 F2 2.5159 no 1_565
H6 H7B 3.1639 no 1_565
H6 H7C 3.0617 no 2_565
H7A H4B 2.7359 no 2_465
H7A H5 3.1713 no 1_545
H7A H14 2.9619 no 3_445
H7B F2 3.3700 no 2_455
H7B F6 2.5103 no 1_545
H7B C5 3.5687 no 1_545
H7B C6 3.2669 no 1_545
H7B C12 3.4892 no 2_465
H7B H5 2.9816 no 1_545
H7B H6 3.1639 no 1_545
H7B H11 3.5413 no 2_465
H7B H12 3.3254 no 2_465
H7C F2 3.2902 no 2_455
H7C O8 3.3094 no 2_465
H7C C11 3.2487 no 2_465
H7C H2 2.7491 no 2_465
H7C H4B 3.0036 no 2_465
H7C H6 3.0617 no 2_465
H7C H11 3.1052 no 2_465
H8A C11 3.3350 no 1_545
H8A C12 3.1918 no 2_465
H8A C13 3.0561 no 2_465
H8A C14 3.4534 no 2_465
H8A H11 2.5825 no 1_545
H8A H12 3.5003 no 1_545
H8A H12 3.4473 no 2_465
H8A H13 3.2401 no 2_465
H8B C10 3.1583 no 2_465
H8B C11 3.2781 no 2_465
H8B C12 3.3687 no 2_465
H8B C13 3.3445 no 2_465
H8B C14 3.2161 no 2_465
H8B C15 3.1087 no 2_465
H8B H12 3.2393 no 2_475
H8B H15 3.5419 no 2_465
H9A C13 3.4691 no 2_475
H9A C14 3.0825 no 2_465
H9A C15 3.2318 no 2_465
H9A H12 3.3288 no 2_475
H9A H13 2.6625 no 2_475
H9A H14 2.9610 no 2_465
H9A H15 3.2043 no 2_465
H9B F3 3.2507 no 4_554
H9B C11 3.4537 no 1_545
H9B C12 3.0950 no 1_545
H9B C13 3.5743 no 2_465
H9B C14 3.2305 no 2_465
H9B H11 3.3522 no 1_545
H9B H12 2.7039 no 1_545
H9B H13 3.5591 no 2_465
H9B H14 2.9541 no 2_465
H11 F2 2.8658 no 1_565
H11 C8 3.4581 no 1_565
H11 H7B 3.5413 no 2_565
H11 H7C 3.1052 no 2_565
H11 H8A 2.5825 no 1_565
H11 H9B 3.3522 no 1_565
H11 H13 3.3125 no 2_475
H12 F6 3.0259 no 2_575
H12 O8 3.2754 no 1_565
H12 C9 3.2701 no 1_565
H12 C10 3.5822 no 1_565
H12 C15 3.4882 no 1_565
H12 H7B 3.3254 no 2_565
H12 H8A 3.5003 no 1_565
H12 H8A 3.4473 no 2_565
H12 H8B 3.2393 no 2_575
H12 H9A 3.3288 no 2_575
H12 H9B 2.7039 no 1_565
H12 H15 3.1029 no 1_565
H13 F5 2.8558 no 3_554
H13 C9 3.4832 no 2_575
H13 C11 3.5136 no 2_575
H13 H4A 3.2338 no 3_554
H13 H8A 3.2401 no 2_565
H13 H9A 2.6625 no 2_575
H13 H9B 3.5591 no 2_565
H13 H11 3.3125 no 2_575
H13 H15 3.2581 no 1_565
H14 F3 2.5735 no 3_554
H14 F5 2.7156 no 3_554
H14 C9 3.4258 no 2_565
H14 H4A 3.4555 no 3_554
H14 H4A 3.3906 no 4_564
H14 H4B 3.0338 no 4_564
H14 H7A 2.9619 no 3_554
H14 H9A 2.9610 no 2_565
H14 H9B 2.9541 no 2_565
H15 F3 3.0081 no 4_554
H15 C3 3.3973 no 4_554
H15 C12 3.4764 no 1_545
H15 C13 3.5625 no 1_545
H15 H3 2.8341 no 4_554
H15 H4A 3.4361 no 4_564
H15 H4B 3.5153 no 4_564
H15 H8B 3.5419 no 2_565
H15 H9A 3.2043 no 2_565
H15 H12 3.1029 no 1_545
H15 H13 3.2581 no 1_545

loop_
_geom_torsion_atom_site_label_1
_geom_torsion_atom_site_label_2
_geom_torsion_atom_site_label_3
_geom_torsion_atom_site_label_4
_geom_torsion
_geom_torsion_publ_flag
C8 O8 C9 C10 172.55(15) no
C9 O8 C8 C1 -169.93(15) no
C2 C1 C6 F6 -178.04(15) no
C2 C1 C6 C5 -53.9(2) no
C6 C1 C2 F2 176.99(15) no
C6 C1 C2 C3 53.6(2) no
C7 C1 C2 F2 52.8(2) no
C7 C1 C2 C3 -70.6(2) no
C2 C1 C8 O8 -58.6(2) no
C8 C1 C2 F2 -66.7(2) no
C8 C1 C2 C3 169.88(14) no
C7 C1 C6 F6 -53.5(2) no
C7 C1 C6 C5 70.7(2) no
C6 C1 C8 O8 55.6(2) no
C8 C1 C6 F6 65.4(2) no
C8 C1 C6 C5 -170.48(15) no
C7 C1 C8 O8 178.03(15) no
F2 C2 C3 F3 -55.0(2) no
F2 C2 C3 C4 -176.49(13) no
C1 C2 C3 F3 68.5(2) no
C1 C2 C3 C4 -52.9(2) no
F3 C3 C4 C5 -73.8(2) no
C2 C3 C4 C5 48.1(2) no
C3 C4 C5 F5 73.3(2) no
C3 C4 C5 C6 -48.4(2) no
F5 C5 C6 F6 55.3(2) no
F5 C5 C6 C1 -68.2(2) no
C4 C5 C6 F6 176.89(16) no
C4 C5 C6 C1 53.4(2) no
O8 C9 C10 C11 -50.8(2) no
O8 C9 C10 C15 130.35(18) no
C9 C10 C11 C12 -178.23(17) no
C9 C10 C15 C14 177.66(17) no
C11 C10 C15 C14 -1.2(3) no
C15 C10 C11 C12 0.6(3) no
C10 C11 C12 C13 0.2(3) no
C11 C12 C13 C14 -0.5(4) no
C12 C13 C14 C15 -0.1(4) no
C13 C14 C15 C10 0.9(3) no
